data_2020265
loop_
_publ_author_name
'Kato, K.'
'Takayama-Muromachi, E.'
'Kanke, Y.'

_publ_section_title
;
 Die Strukturen der Kupfer-Vanadiumbronzen Cux V12 O29 mit x= 1.2, 1.5,
 1.9
;
_journal_name_full 'Acta Crystallographica C (39,1983-)'
_journal_page_first 1841
_journal_page_last 1844
_journal_volume 45
_journal_year 1989
_chemical_formula_sum 'Cu1.5 O29 V12'
_chemical_name_systematic 'Cu1.5 V12 O29'
_space_group_IT_number 12
_symmetry_space_group_name_Hall '-C 2y'
_symmetry_space_group_name_H-M 'C 1 2/m 1'
_cell_angle_alpha 90
_cell_angle_beta 99.722
_cell_angle_gamma 90
_cell_formula_units_Z 2
_cell_length_a 28.0143
_cell_length_b 3.6192
_cell_length_c 10.142
_cell_volume 1013.523
_citation_journal_id_ASTM ACSCEE
_cod_data_source_file Kato_ACSCEE_1989_858.cif
_cod_data_source_block Cu1.5O29V12
_cod_database_code 2020265

loop_
_symmetry_equiv_pos_as_xyz
x,y,z
-x,y,-z
-x,-y,-z
x,-y,z
x+1/2,y+1/2,z
-x+1/2,y+1/2,-z
-x+1/2,-y+1/2,-z
x+1/2,-y+1/2,z

loop_
_atom_site_label
_atom_site_type_symbol
_atom_site_fract_x
_atom_site_fract_y
_atom_site_fract_z
_atom_site_occupancy
_atom_site_U_iso_or_equiv
O8 O-2 0.29645 0 0.3613 1 0.0
O4 O-2 0.10048 0 0.917 1 0.0
V1 V+5 0.0601 0 0.09803 1 0.0
O12 O-2 0.12501 0 0.5278 1 0.0
O9 O-2 0.3754 0 0.26765 1 0.0
O1 O-2 0 0 0 1 0.0
V5 V+5 0.14721 0 0.34975 1 0.0
V2 V+4 0.178 0 0.03135 1 0.0
O3 O-2 0.13768 0 0.1712 1 0.0
V6 V+5 0.39096 0 0.45095 1 0.0
V3 V+4 0.3036 0 0.2083 1 0.0
O2 O-2 0.0524 0 0.2527 1 0.0
O5 O-2 0.23238 0 0.1214 1 0.0
O13 O-2 0.20432 0 0.3897 1 0.0
O14 O-2 0.37033 0 0.6274 1 0.0
Cu2 Cu+1 0.2525 0 0.5423 0.236 0.0
Cu1 Cu+1 0.48593 0 0.647 0.514 0.0
O7 O-2 0.33347 0 0.0103 1 0.0
V4 V+5 0.41243 0 0.12367 1 0.0
O6 O-2 0.19498 0 0.8459 1 0.0
O10 O-2 0.46491 0 0.213 1 0.0
O15 O-2 0.4489 0 0.4776 1 0.0
O11 O-2 0.42958 0 0.9423 1 0.0
